data_4307961
loop_
_publ_author_name
'Emilio Pardo'
'Rafael Ruiz-Garc\'ia'
'Francesc Lloret'
'Miguel Julve'
'Joan Cano'
'Jorge Pas\'an'
'Catalina Ruiz-P\'erez'
'Yasmine Filali'
'Lise-Marie Chamoreau'
'Yves Journaux'

_publ_contact_author_address
;
 Laboratorio de Rayos X y Materiales Moleculares
 Dpto. F\'isica Fundamental II. Facultad de F\'isica
 Universidad de La Laguna
 E-38204. La Laguna. Tenerife
 Spain
;
_publ_contact_author_email caruiz@ull.es
_publ_contact_author_name 'Professor Catalina Ruiz-P\'erez'
_publ_section_title
;
Molecular-Programmed Self-Assembly of Homo- and Heterometallic Penta- and
Hexanuclear Coordination Compounds: Synthesis, Crystal Structures, and
Magnetic Properties of Ladder-Type CuII2MIIx (M = Cu, Ni;x= 3, 4) Oxamato
Complexes with CuII2 Metallacyclophane Cores
;
_journal_name_full 'Inorganic Chemistry'
_journal_page_first 4504
_journal_page_last 4514
_journal_paper_doi 10.1021/ic062453w
_journal_volume 46
_journal_year 2007
_chemical_formula_sum 'C56 H112 Cu6 F19 N16 O18 P3'
_chemical_formula_weight 2132.77
_chemical_name_systematic
;
 ?
;
_space_group_IT_number 2
_symmetry_cell_setting triclinic
_symmetry_space_group_name_Hall '-P 1'
_symmetry_space_group_name_H-M 'P -1'
_atom_sites_solution_hydrogens geom
_atom_sites_solution_primary direct
_atom_sites_solution_secondary difmap
_audit_creation_method SHELXL-97
_cell_angle_alpha 88.69(4)
_cell_angle_beta 78.06(3)
_cell_angle_gamma 77.72(2)
_cell_formula_units_Z 2
_cell_length_a 14.821(3)
_cell_length_b 17.246(7)
_cell_length_c 19.253(9)
_cell_measurement_temperature 293(2)
_cell_volume 4703(3)
_computing_cell_refinement 'Dirax/lsq (Duisenberg & Schreurs, 1989-2000)'
_computing_data_collection 'Collect (Nonius BV, 1997-2000)'
_computing_data_reduction 'EvalCCD (Duisenberg & Schreurs 1990-2000)'
_computing_molecular_graphics CRYSTALMAKER
_computing_publication_material 'PARST97 (Nardelli, 1997)'
_computing_structure_refinement 'SHELXL-97 (Sheldrick, 1997)'
_computing_structure_solution 'SHELXS-97 (Sheldrick, 1997)'
_diffrn_ambient_temperature 293(2)
_diffrn_detector 'CCD plate'
_diffrn_detector_area_resol_mean 9
_diffrn_measured_fraction_theta_full 0.949
_diffrn_measured_fraction_theta_max 0.949
_diffrn_measurement_device '95mm CCD camera on \k-goniostat'
_diffrn_measurement_device_type KappaCCD
_diffrn_measurement_method 'CCD rotation images, thick slices'
_diffrn_radiation_monochromator 'horizonally mounted graphite crystal'
_diffrn_radiation_probe x-ray
_diffrn_radiation_source 'fine-focus sealed tube'
_diffrn_radiation_type MoK\a
_diffrn_radiation_wavelength 0.71073
_diffrn_reflns_av_R_equivalents 0.1032
_diffrn_reflns_av_sigmaI/netI 0.1692
_diffrn_reflns_limit_h_max 14
_diffrn_reflns_limit_h_min -17
_diffrn_reflns_limit_k_max 20
_diffrn_reflns_limit_k_min -20
_diffrn_reflns_limit_l_max 21
_diffrn_reflns_limit_l_min -22
_diffrn_reflns_number 36002
_diffrn_reflns_theta_full 25.00
_diffrn_reflns_theta_max 25.00
_diffrn_reflns_theta_min 6.41
_diffrn_source 'Enraf Nonius FR590'
_exptl_absorpt_coefficient_mu 1.483
_exptl_crystal_colour blue
_exptl_crystal_density_diffrn 1.495
_exptl_crystal_density_method 'not measured'
_exptl_crystal_description sheet
_exptl_crystal_F_000 2162
_exptl_crystal_size_max 0.26
_exptl_crystal_size_mid 0.10
_exptl_crystal_size_min 0.02
_refine_diff_density_max 1.366
_refine_diff_density_min -0.691
_refine_diff_density_rms 0.117
_refine_ls_extinction_method none
_refine_ls_goodness_of_fit_ref 0.983
_refine_ls_hydrogen_treatment mixed
_refine_ls_matrix_type full
_refine_ls_number_parameters 1066
_refine_ls_number_reflns 15217
_refine_ls_number_restraints 0
_refine_ls_restrained_S_all 0.983
_refine_ls_R_factor_all 0.1991
_refine_ls_R_factor_gt 0.0968
_refine_ls_shift/su_max 0.866
_refine_ls_shift/su_mean 0.495
_refine_ls_structure_factor_coef Fsqd
_refine_ls_weighting_details 'calc w=1/[\s^2^(Fo^2^)+(0.1808P)^2^+5.7728P] where P=(Fo^2^+2Fc^2^)/3'
_refine_ls_weighting_scheme calc
_refine_ls_wR_factor_gt 0.1864
_refine_ls_wR_factor_ref 0.3229
_reflns_number_gt 7141
_reflns_number_total 15217
_reflns_threshold_expression >2sigma(I)
_cod_data_source_file ic062453w-file003.cif
_cod_data_source_block compound-3
_cod_database_code 4307961

loop_
_symmetry_equiv_pos_as_xyz
'x, y, z'
'-x, -y, -z'

loop_
_atom_site_label
_atom_site_type_symbol
_atom_site_fract_x
_atom_site_fract_y
_atom_site_fract_z
_atom_site_U_iso_or_equiv
_atom_site_adp_type
_atom_site_occupancy
_atom_site_symmetry_multiplicity
_atom_site_calc_flag
_atom_site_refinement_flags
_atom_site_disorder_assembly
_atom_site_disorder_group
Cu1 Cu 0.67489(8) 0.32629(8) 0.57797(7) 0.0518(4) Uani 1 1 d . . .
Cu2 Cu 1.12860(9) 0.27610(9) 0.42584(8) 0.0539(4) Uani 1 1 d . . .
Cu3 Cu 0.55247(8) 0.33642(8) 0.33471(7) 0.0450(4) Uani 1 1 d . . .
Cu4 Cu 0.70629(11) 0.27241(11) 0.84540(9) 0.0761(5) Uani 1 1 d . . .
Cu5 Cu 1.11996(9) 0.26942(10) 0.15318(8) 0.0640(5) Uani 1 1 d . . .
Cu6 Cu 1.27550(9) 0.20156(9) 0.65266(8) 0.0579(4) Uani 1 1 d . . .
O1 O 0.5610(5) 0.3767(5) 0.5426(4) 0.059(2) Uani 1 1 d . . .
O2 O 0.5019(5) 0.3816(5) 0.4453(4) 0.057(2) Uani 1 1 d . . .
O3 O 0.6633(4) 0.2876(4) 0.3756(4) 0.0484(18) Uani 1 1 d . . .
O4 O 0.6013(5) 0.3622(5) 0.6752(4) 0.068(2) Uani 1 1 d . . .
O5 O 0.6109(6) 0.3459(6) 0.7872(5) 0.087(3) Uani 1 1 d . . .
O6 O 0.7802(5) 0.2462(5) 0.7482(4) 0.068(2) Uani 1 1 d . . .
O7 O 1.0462(5) 0.2258(5) 0.2508(4) 0.063(2) Uani 1 1 d . . .
O8 O 1.1798(5) 0.3133(6) 0.2202(5) 0.067(2) Uani 1 1 d . . .
O9 O 1.1874(5) 0.3168(5) 0.3345(4) 0.065(2) Uani 1 1 d . . .
O10 O 1.2371(5) 0.2969(5) 0.4624(5) 0.060(2) Uani 1 1 d . . .
O11 O 1.3080(5) 0.2610(6) 0.5536(5) 0.072(3) Uani 1 1 d . . .
O12 O 1.1607(5) 0.1979(5) 0.6179(4) 0.060(2) Uani 1 1 d . . .
N1 N 0.7141(5) 0.2773(5) 0.4809(5) 0.044(2) Uani 1 1 d . . .
N2 N 0.7659(5) 0.2668(5) 0.6316(5) 0.049(2) Uani 1 1 d . . .
N3 N 1.0446(5) 0.2442(5) 0.3686(5) 0.043(2) Uani 1 1 d . . .
N4 N 1.0977(5) 0.2284(5) 0.5182(4) 0.0388(19) Uani 1 1 d . . .
N11 N 0.5088(6) 0.2321(6) 0.3352(6) 0.062(3) Uani 1 1 d . . .
N12 N 0.4491(6) 0.3803(6) 0.2818(5) 0.058(3) Uani 1 1 d . . .
N13 N 0.6166(7) 0.4236(7) 0.2887(7) 0.075(3) Uani 1 1 d . . .
N21 N 1.0198(8) 0.3714(8) 0.1519(7) 0.094(4) Uani 1 1 d . . .
N22 N 1.0734(9) 0.2275(10) 0.0766(7) 0.105(4) Uani 1 1 d . . .
N23 N 1.2426(9) 0.1901(8) 0.1152(7) 0.091(4) Uani 1 1 d . . .
N31 N 1.3201(8) 0.0826(7) 0.6448(7) 0.082(3) Uani 1 1 d . . .
N32 N 1.3954(8) 0.2030(8) 0.6850(7) 0.079(3) Uani 1 1 d . . .
N33 N 1.2138(11) 0.2953(9) 0.7185(10) 0.108(4) Uani 1 1 d . . .
N41 N 0.6335(14) 0.2965(16) 0.9458(9) 0.158(9) Uani 1 1 d . . .
N42 N 0.6668(13) 0.1677(13) 0.8595(8) 0.125(6) Uani 1 1 d . . .
N43 N 0.794(2) 0.3368(18) 0.8705(16) 0.172(8) Uani 1 1 d . . .
C1 C 0.6547(6) 0.3026(6) 0.4411(7) 0.045(3) Uani 1 1 d . . .
C2 C 0.5639(7) 0.3601(7) 0.4796(7) 0.052(3) Uani 1 1 d . . .
C3 C 0.7391(7) 0.2751(7) 0.6996(8) 0.057(3) Uani 1 1 d . . .
C4 C 0.6404(8) 0.3338(8) 0.7240(7) 0.068(4) Uani 1 1 d . . .
C5 C 1.0767(7) 0.2485(7) 0.3012(7) 0.050(3) Uani 1 1 d . . .
C6 C 1.1552(7) 0.2971(7) 0.2838(8) 0.058(3) Uani 1 1 d . . .
C7 C 1.1602(6) 0.2257(6) 0.5575(6) 0.046(3) Uani 1 1 d . . .
C8 C 1.2420(8) 0.2652(8) 0.5191(8) 0.061(3) Uani 1 1 d . . .
C11 C 0.8010(6) 0.2250(7) 0.4459(5) 0.041(2) Uani 1 1 d . . .
C12 C 0.8050(7) 0.1472(8) 0.4340(7) 0.060(3) Uani 1 1 d . . .
H12 H 0.7513 0.1266 0.4490 0.072 Uiso 1 1 calc R . .
C13 C 0.8895(8) 0.0971(7) 0.3992(7) 0.062(3) Uani 1 1 d . . .
H13 H 0.8923 0.0436 0.3907 0.075 Uiso 1 1 calc R . .
C14 C 0.9701(6) 0.1306(7) 0.3776(6) 0.051(3) Uani 1 1 d . . .
H14 H 1.0266 0.0991 0.3537 0.061 Uiso 1 1 calc R . .
C15 C 0.9655(6) 0.2081(7) 0.3916(5) 0.042(3) Uani 1 1 d . . .
C16 C 0.8812(6) 0.2570(7) 0.4244(6) 0.045(3) Uani 1 1 d . . .
H16 H 0.8780 0.3107 0.4321 0.054 Uiso 1 1 calc R . .
C21 C 0.8538(6) 0.2126(6) 0.6048(5) 0.041(2) Uani 1 1 d . . .
C22 C 0.8605(7) 0.1333(7) 0.6010(7) 0.055(3) Uani 1 1 d . . .
H22 H 0.8072 0.1125 0.6175 0.066 Uiso 1 1 calc R . .
C23 C 0.9449(7) 0.0829(7) 0.5732(6) 0.057(3) Uani 1 1 d . . .
H23 H 0.9492 0.0284 0.5725 0.068 Uiso 1 1 calc R . .
C24 C 1.0249(7) 0.1146(6) 0.5457(7) 0.053(3) Uani 1 1 d . . .
H24 H 1.0820 0.0813 0.5256 0.064 Uiso 1 1 calc R . .
C25 C 1.0176(6) 0.1952(7) 0.5490(5) 0.043(3) Uani 1 1 d . . .
C26 C 0.9323(7) 0.2461(7) 0.5785(5) 0.045(3) Uani 1 1 d . . .
H26 H 0.9276 0.3006 0.5807 0.054 Uiso 1 1 calc R . .
C32 C 0.4957(10) 0.1950(10) 0.4042(9) 0.085(4) Uani 1 1 d . . .
H32A H 0.5544 0.1834 0.4199 0.128 Uiso 1 1 calc R . .
H32B H 0.4746 0.1466 0.4003 0.128 Uiso 1 1 calc R . .
H32C H 0.4493 0.2304 0.4378 0.128 Uiso 1 1 calc R . .
C33 C 0.4192(9) 0.2502(9) 0.3103(9) 0.076(4) Uani 1 1 d . . .
H33A H 0.4077 0.2022 0.2916 0.091 Uiso 1 1 calc R . .
H33B H 0.3674 0.2705 0.3496 0.091 Uiso 1 1 calc R . .
C34 C 0.4245(10) 0.3090(10) 0.2551(9) 0.083(4) Uani 1 1 d . . .
H34A H 0.3643 0.3240 0.2408 0.099 Uiso 1 1 calc R . .
H34B H 0.4720 0.2866 0.2140 0.099 Uiso 1 1 calc R . .
C35 C 0.3669(8) 0.4289(9) 0.3334(8) 0.085(5) Uani 1 1 d . . .
H35A H 0.3442 0.3957 0.3708 0.128 Uiso 1 1 calc R . .
H35B H 0.3171 0.4507 0.3091 0.128 Uiso 1 1 calc R . .
H35C H 0.3869 0.4714 0.3533 0.128 Uiso 1 1 calc R . .
C36 C 0.5473(9) 0.4779(9) 0.2542(9) 0.091(5) Uani 1 1 d . . .
H36A H 0.5803 0.5047 0.2153 0.109 Uiso 1 1 calc R . .
H36B H 0.5073 0.5177 0.2883 0.109 Uiso 1 1 calc R . .
C37 C 0.6962(9) 0.3827(11) 0.2318(10) 0.118(7) Uani 1 1 d . . .
H37A H 0.6721 0.3541 0.2001 0.177 Uiso 1 1 calc R . .
H37B H 0.7409 0.3463 0.2530 0.177 Uiso 1 1 calc R . .
H37C H 0.7268 0.4214 0.2057 0.177 Uiso 1 1 calc R . .
C39 C 0.9585(16) 0.3506(17) 0.1060(15) 0.152(10) Uani 1 1 d . . .
H39A H 0.9135 0.3224 0.1334 0.183 Uiso 1 1 calc R . .
H39B H 0.9235 0.3987 0.0889 0.183 Uiso 1 1 calc R . .
C40 C 1.0136(16) 0.3031(18) 0.0485(12) 0.144(9) Uani 1 1 d . . .
H40A H 1.0553 0.3327 0.0189 0.173 Uiso 1 1 calc R . .
H40B H 0.9734 0.2875 0.0199 0.173 Uiso 1 1 calc R . .
C41 C 1.0186(16) 0.1634(17) 0.1079(11) 0.154(9) Uani 1 1 d . . .
H41A H 0.9644 0.1874 0.1432 0.231 Uiso 1 1 calc R . .
H41B H 1.0589 0.1232 0.1294 0.231 Uiso 1 1 calc R . .
H41C H 0.9984 0.1399 0.0707 0.231 Uiso 1 1 calc R . .
C43 C 1.4255(11) 0.1248(13) 0.7108(10) 0.108(6) Uani 1 1 d . . .
H43A H 1.3883 0.1202 0.7579 0.129 Uiso 1 1 calc R . .
H43B H 1.4911 0.1171 0.7146 0.129 Uiso 1 1 calc R . .
C44 C 0.5837(9) 0.1764(8) 0.2841(9) 0.083(5) Uani 1 1 d . . .
H44A H 0.5940 0.2005 0.2385 0.125 Uiso 1 1 calc R . .
H44B H 0.5635 0.1277 0.2798 0.125 Uiso 1 1 calc R . .
H44C H 0.6413 0.1656 0.3013 0.125 Uiso 1 1 calc R . .
C45 C 0.4864(11) 0.4283(10) 0.2259(9) 0.091(5) Uani 1 1 d . . .
H45A H 0.4352 0.4633 0.2093 0.109 Uiso 1 1 calc R . .
H45B H 0.5247 0.3946 0.1863 0.109 Uiso 1 1 calc R . .
C46 C 0.9599(11) 0.4030(11) 0.2197(10) 0.109(6) Uani 1 1 d . . .
H46A H 0.9982 0.4173 0.2498 0.163 Uiso 1 1 calc R . .
H46B H 0.9278 0.3634 0.2423 0.163 Uiso 1 1 calc R . .
H46C H 0.9144 0.4491 0.2115 0.163 Uiso 1 1 calc R . .
C47 C 1.1558(13) 0.1901(13) 0.0219(9) 0.121(7) Uani 1 1 d . . .
H47A H 1.1835 0.2302 -0.0056 0.145 Uiso 1 1 calc R . .
H47B H 1.1375 0.1566 -0.0102 0.145 Uiso 1 1 calc R . .
C48 C 1.3177(11) 0.2331(12) 0.0852(11) 0.121(7) Uani 1 1 d . . .
H48A H 1.3248 0.2680 0.1210 0.182 Uiso 1 1 calc R . .
H48B H 1.3009 0.2637 0.0457 0.182 Uiso 1 1 calc R . .
H48C H 1.3761 0.1957 0.0694 0.182 Uiso 1 1 calc R . .
C49 C 1.2782(17) 0.1368(15) 0.1756(12) 0.150(10) Uani 1 1 d . . .
H49A H 1.2887 0.1699 0.2113 0.225 Uiso 1 1 calc R . .
H49B H 1.3362 0.1005 0.1558 0.225 Uiso 1 1 calc R . .
H49C H 1.2315 0.1075 0.1966 0.225 Uiso 1 1 calc R . .
C50 C 1.2514(11) 0.0448(10) 0.6963(13) 0.125(7) Uani 1 1 d . . .
H50A H 1.1897 0.0604 0.6855 0.187 Uiso 1 1 calc R . .
H50B H 1.2491 0.0620 0.7438 0.187 Uiso 1 1 calc R . .
H50C H 1.2716 -0.0119 0.6924 0.187 Uiso 1 1 calc R . .
C51 C 1.4675(13) 0.2238(16) 0.6303(11) 0.148(9) Uani 1 1 d . . .
H51A H 1.4806 0.1876 0.5905 0.222 Uiso 1 1 calc R . .
H51B H 1.5239 0.2208 0.6484 0.222 Uiso 1 1 calc R . .
H51C H 1.4464 0.2769 0.6154 0.222 Uiso 1 1 calc R . .
C64 C 1.4152(11) 0.0610(10) 0.6626(12) 0.111(6) Uani 1 1 d . . .
H64A H 1.4636 0.0562 0.6195 0.133 Uiso 1 1 calc R . .
H64B H 1.4225 0.0104 0.6861 0.133 Uiso 1 1 calc R . .
C71 C 0.6478(17) 0.4688(12) 0.3382(14) 0.161(9) Uani 1 1 d . . .
H71A H 0.6918 0.4338 0.3610 0.242 Uiso 1 1 calc R . .
H71B H 0.5944 0.4943 0.3734 0.242 Uiso 1 1 calc R . .
H71C H 0.6779 0.5083 0.3130 0.242 Uiso 1 1 calc R . .
C72 C 0.886(2) 0.308(2) 0.8511(15) 0.200(11) Uani 1 1 d . . .
H72A H 0.9018 0.2563 0.8702 0.300 Uiso 1 1 calc R . .
H72B H 0.9197 0.3427 0.8688 0.300 Uiso 1 1 calc R . .
H72C H 0.9040 0.3048 0.8002 0.300 Uiso 1 1 calc R . .
C73 C 0.6120(19) 0.1508(16) 0.8023(12) 0.179(9) Uani 1 1 d . . .
H73A H 0.5556 0.1913 0.8055 0.269 Uiso 1 1 calc R . .
H73B H 0.5954 0.1000 0.8104 0.269 Uiso 1 1 calc R . .
H73C H 0.6512 0.1507 0.7559 0.269 Uiso 1 1 calc R . .
C74 C 0.757(2) 0.1055(13) 0.8568(16) 0.201(11) Uani 1 1 d . . .
H74A H 0.7963 0.1041 0.8104 0.302 Uiso 1 1 calc R . .
H74B H 0.7414 0.0545 0.8667 0.302 Uiso 1 1 calc R . .
H74C H 0.7894 0.1186 0.8916 0.302 Uiso 1 1 calc R . .
C75 C 0.599(2) 0.176(2) 0.9320(13) 0.210(13) Uani 1 1 d . . .
H75A H 0.5361 0.2013 0.9270 0.251 Uiso 1 1 calc R . .
H75B H 0.5973 0.1235 0.9515 0.251 Uiso 1 1 calc R . .
C76 C 0.632(2) 0.221(3) 0.9776(13) 0.194(13) Uani 1 1 d . . .
H76A H 0.5900 0.2280 1.0240 0.233 Uiso 1 1 calc R . .
H76B H 0.6946 0.1955 0.9833 0.233 Uiso 1 1 calc R . .
C77 C 0.5428(19) 0.347(2) 0.9532(15) 0.232(14) Uani 1 1 d . . .
H77A H 0.5486 0.3961 0.9292 0.349 Uiso 1 1 calc R . .
H77B H 0.5160 0.3588 1.0027 0.349 Uiso 1 1 calc R . .
H77C H 0.5025 0.3219 0.9328 0.349 Uiso 1 1 calc R . .
C79 C 1.2266(15) 0.1401(15) 0.0630(12) 0.137(7) Uani 1 1 d . . .
H79A H 1.2011 0.0964 0.0858 0.165 Uiso 1 1 calc R . .
H79B H 1.2856 0.1183 0.0305 0.165 Uiso 1 1 calc R . .
C80 C 1.3246(15) 0.0515(12) 0.5715(12) 0.142(8) Uani 1 1 d . . .
H80A H 1.3677 0.0749 0.5376 0.213 Uiso 1 1 calc R . .
H80B H 1.2630 0.0650 0.5604 0.213 Uiso 1 1 calc R . .
H80C H 1.3461 -0.0051 0.5698 0.213 Uiso 1 1 calc R . .
C81 C 1.3776(15) 0.2574(14) 0.7416(12) 0.133(7) Uani 1 1 d . . .
H81A H 1.4352 0.2739 0.7450 0.160 Uiso 1 1 calc R . .
H81B H 1.3550 0.2330 0.7858 0.160 Uiso 1 1 calc R . .
C82 C 1.3061(17) 0.3264(15) 0.7290(12) 0.153(8) Uani 1 1 d . . .
H82A H 1.3306 0.3534 0.6868 0.183 Uiso 1 1 calc R . .
H82B H 1.2895 0.3634 0.7691 0.183 Uiso 1 1 calc R . .
C83 C 1.1632(19) 0.2654(17) 0.7811(14) 0.166(10) Uani 1 1 d . . .
H83A H 1.2043 0.2217 0.7981 0.248 Uiso 1 1 calc R . .
H83B H 1.1105 0.2477 0.7702 0.248 Uiso 1 1 calc R . .
H83C H 1.1410 0.3067 0.8170 0.248 Uiso 1 1 calc R . .
C84 C 1.1573(19) 0.3658(12) 0.6864(15) 0.166(9) Uani 1 1 d . . .
H84A H 1.1966 0.3823 0.6451 0.249 Uiso 1 1 calc R . .
H84B H 1.1354 0.4088 0.7207 0.249 Uiso 1 1 calc R . .
H84C H 1.1042 0.3509 0.6733 0.249 Uiso 1 1 calc R . .
C90 C 1.0679(14) 0.4367(14) 0.1204(13) 0.145(8) Uani 1 1 d . . .
H90A H 1.1078 0.4479 0.1506 0.218 Uiso 1 1 calc R . .
H90B H 1.0211 0.4835 0.1164 0.218 Uiso 1 1 calc R . .
H90C H 1.1053 0.4200 0.0742 0.218 Uiso 1 1 calc R . .
C95 C 0.713(4) 0.333(2) 0.9771(19) 0.27(3) Uani 1 1 d . . .
H95A H 0.7090 0.3879 0.9624 0.327 Uiso 1 1 calc R . .
H95B H 0.6969 0.3337 1.0285 0.327 Uiso 1 1 calc R . .
C96 C 0.779(3) 0.304(5) 0.961(3) 0.49(4) Uani 1 1 d . . .
H96A H 0.7847 0.2470 0.9647 0.592 Uiso 1 1 calc R . .
H96B H 0.8214 0.3210 0.9870 0.592 Uiso 1 1 calc R . .
C97 C 0.756(3) 0.419(2) 0.847(3) 0.325(18) Uani 1 1 d . . .
H97A H 0.6889 0.4324 0.8656 0.488 Uiso 1 1 calc R . .
H97B H 0.7681 0.4197 0.7965 0.488 Uiso 1 1 calc R . .
H97C H 0.7855 0.4559 0.8653 0.488 Uiso 1 1 calc R . .
F1 F 0.7515(5) 0.4268(4) 0.5504(5) 0.098(2) Uani 1 1 d . . .
O1W O 1.0246(11) 0.4016(8) 0.4617(9) 0.162(5) Uani 1 1 d . . .
O2W O 0.8389(8) 0.2183(8) 0.2597(6) 0.124(4) Uani 1 1 d . . .
O3W O 0.6828(7) 0.5579(6) 0.4752(6) 0.107(4) Uani 1 1 d . . .
O4W O 0.9977(11) 0.1601(12) 0.7292(8) 0.182(7) Uani 1 1 d . . .
O5W O 0.8979(19) 0.1376(18) 0.9735(17) 0.318(12) Uani 1 1 d . . .
O6W O 0.7592(14) 0.2186(14) 0.1313(11) 0.218(8) Uani 1 1 d . . .
P1 P 0.3000(2) 0.0390(2) 0.3684(2) 0.0783(11) Uani 1 1 d . . .
F11 F 0.2654(8) 0.1291(7) 0.3734(11) 0.241(8) Uani 1 1 d . . .
F12 F 0.2284(7) 0.0239(7) 0.4360(6) 0.150(4) Uani 1 1 d . . .
F13 F 0.2269(8) 0.0279(8) 0.3234(7) 0.166(5) Uani 1 1 d . . .
F14 F 0.3797(8) 0.0418(9) 0.4112(7) 0.167(5) Uani 1 1 d . . .
F15 F 0.3752(7) 0.0529(7) 0.3018(6) 0.145(4) Uani 1 1 d . . .
F16 F 0.3382(6) -0.0537(6) 0.3607(7) 0.149(4) Uani 1 1 d . . .
P2 P 0.2691(4) 0.4376(3) 0.9325(2) 0.1008(14) Uani 1 1 d . . .
F21 F 0.2103(10) 0.3727(8) 0.9421(7) 0.170(5) Uani 1 1 d . . .
F22 F 0.3502(9) 0.3785(9) 0.8881(8) 0.194(5) Uani 1 1 d . . .
F23 F 0.2344(10) 0.4586(7) 0.8619(5) 0.147(4) Uani 1 1 d . . .
F24 F 0.2991(10) 0.4165(8) 1.0040(7) 0.173(5) Uani 1 1 d . . .
F25 F 0.1803(9) 0.5001(7) 0.9738(6) 0.158(4) Uani 1 1 d . . .
F26 F 0.3388(11) 0.4971(10) 0.9228(7) 0.204(6) Uani 1 1 d . . .
P3 P 0.6010(7) 0.0150(6) 0.1057(5) 0.178(3) Uani 1 1 d . . .
F31 F 0.6728(14) 0.0246(11) 0.0401(10) 0.243(7) Uani 1 1 d . . .
F32 F 0.5372(14) 0.0101(13) 0.1733(9) 0.265(8) Uani 1 1 d . . .
F33 F 0.5626(14) 0.1021(11) 0.1070(11) 0.259(8) Uani 1 1 d . . .
F35 F 0.646(2) -0.0732(12) 0.1097(11) 0.325(10) Uani 1 1 d . . .
F34 F 0.6529(16) 0.0317(13) 0.1629(13) 0.271(9) Uani 1 1 d . . .
F36 F 0.551(2) -0.002(2) 0.0583(13) 0.360(13) Uani 1 1 d . . .

loop_
_atom_site_aniso_label
_atom_site_aniso_U_11
_atom_site_aniso_U_22
_atom_site_aniso_U_33
_atom_site_aniso_U_23
_atom_site_aniso_U_13
_atom_site_aniso_U_12
Cu1 0.0390(7) 0.0574(9) 0.0527(9) -0.0113(7) -0.0101(6) 0.0056(6)
Cu2 0.0469(7) 0.0650(10) 0.0592(9) 0.0096(7) -0.0190(6) -0.0259(6)
Cu3 0.0355(6) 0.0482(8) 0.0505(8) 0.0010(6) -0.0094(5) -0.0065(5)
Cu4 0.0739(10) 0.0970(14) 0.0521(10) -0.0128(9) -0.0200(8) 0.0019(9)
Cu5 0.0545(8) 0.0860(12) 0.0511(9) -0.0013(8) -0.0054(6) -0.0193(7)
Cu6 0.0530(8) 0.0676(10) 0.0636(10) 0.0024(8) -0.0245(7) -0.0236(7)
O1 0.042(4) 0.073(6) 0.052(5) -0.015(4) -0.008(3) 0.013(3)
O2 0.042(4) 0.072(5) 0.054(5) -0.002(4) -0.019(4) 0.004(4)
O3 0.034(4) 0.055(5) 0.055(5) -0.005(4) -0.011(3) -0.006(3)
O4 0.055(4) 0.081(6) 0.057(6) -0.017(5) -0.011(4) 0.010(4)
O5 0.075(6) 0.119(8) 0.047(6) -0.012(5) -0.013(4) 0.026(5)
O6 0.054(4) 0.090(6) 0.053(5) -0.004(5) -0.017(4) 0.007(4)
O7 0.055(4) 0.092(7) 0.054(5) 0.008(5) -0.011(4) -0.040(4)
O8 0.050(4) 0.102(7) 0.054(5) 0.008(5) -0.002(4) -0.031(4)
O9 0.059(5) 0.087(6) 0.060(5) 0.012(5) -0.022(4) -0.034(4)
O10 0.060(5) 0.067(6) 0.069(6) 0.021(5) -0.029(4) -0.035(4)
O11 0.056(5) 0.105(7) 0.077(6) 0.018(5) -0.030(4) -0.050(5)
O12 0.047(4) 0.085(6) 0.055(5) 0.015(5) -0.018(4) -0.027(4)
N1 0.031(4) 0.051(6) 0.052(6) -0.012(4) -0.013(4) -0.005(4)
N2 0.032(4) 0.053(6) 0.054(6) -0.013(5) -0.004(4) 0.004(4)
N3 0.029(4) 0.045(5) 0.054(6) -0.010(4) -0.009(4) -0.005(4)
N4 0.034(4) 0.044(5) 0.044(5) 0.003(4) -0.013(4) -0.015(4)
N11 0.050(5) 0.074(7) 0.069(7) 0.017(6) -0.018(5) -0.027(5)
N12 0.053(5) 0.065(7) 0.054(6) 0.014(5) -0.014(4) -0.007(5)
N13 0.068(6) 0.057(7) 0.104(9) 0.015(6) -0.013(6) -0.023(5)
N21 0.069(7) 0.115(11) 0.099(10) 0.030(8) -0.020(7) -0.024(7)
N22 0.094(9) 0.143(13) 0.083(9) -0.022(9) -0.018(7) -0.037(9)
N23 0.098(9) 0.091(9) 0.069(8) -0.033(7) 0.008(6) -0.006(7)
N31 0.077(7) 0.077(8) 0.098(9) -0.006(7) -0.041(6) -0.005(6)
N32 0.076(7) 0.087(9) 0.096(9) -0.001(8) -0.045(7) -0.037(7)
N33 0.125(11) 0.091(11) 0.109(13) -0.015(9) -0.040(10) -0.008(8)
N41 0.152(16) 0.22(2) 0.054(10) 0.004(12) 0.000(10) 0.056(15)
N42 0.168(14) 0.166(17) 0.087(11) 0.041(10) -0.069(10) -0.098(13)
N43 0.20(2) 0.18(2) 0.16(2) -0.055(18) -0.072(19) -0.052(18)
C1 0.022(5) 0.049(7) 0.061(8) -0.005(6) -0.002(5) -0.009(4)
C2 0.034(5) 0.053(7) 0.063(8) -0.007(6) -0.005(5) 0.001(5)
C3 0.042(6) 0.044(7) 0.077(10) -0.013(7) -0.005(6) 0.002(5)
C4 0.058(7) 0.091(10) 0.042(8) -0.023(7) -0.013(6) 0.017(6)
C5 0.039(5) 0.067(8) 0.052(8) 0.004(6) -0.013(5) -0.022(5)
C6 0.041(6) 0.059(8) 0.072(11) 0.004(7) -0.002(6) -0.017(5)
C7 0.038(5) 0.047(7) 0.054(8) -0.007(6) -0.013(5) -0.012(5)
C8 0.054(7) 0.054(8) 0.081(10) -0.004(7) -0.009(6) -0.030(6)
C11 0.026(5) 0.048(7) 0.051(7) -0.003(5) -0.009(4) -0.010(4)
C12 0.027(5) 0.068(10) 0.087(9) -0.006(7) -0.009(5) -0.014(5)
C13 0.061(7) 0.037(7) 0.083(10) -0.016(6) -0.006(6) -0.006(5)
C14 0.030(5) 0.053(8) 0.066(8) -0.006(6) -0.006(5) -0.005(5)
C15 0.029(5) 0.058(8) 0.039(6) -0.004(5) -0.007(4) -0.012(5)
C16 0.039(5) 0.047(7) 0.050(7) -0.007(5) -0.014(5) -0.005(5)
C21 0.025(5) 0.052(8) 0.049(6) -0.004(5) -0.014(4) -0.008(4)
C22 0.036(6) 0.049(8) 0.078(9) 0.003(6) -0.008(5) -0.011(5)
C23 0.048(6) 0.034(6) 0.077(9) -0.015(6) 0.015(5) -0.009(5)
C24 0.038(6) 0.031(7) 0.088(9) -0.006(6) -0.013(5) 0.001(4)
C25 0.037(5) 0.058(8) 0.034(6) -0.001(5) -0.009(4) -0.010(5)
C26 0.052(6) 0.041(7) 0.043(6) -0.002(5) -0.015(5) -0.006(5)
C32 0.079(9) 0.094(12) 0.093(12) 0.002(9) -0.019(8) -0.038(8)
C33 0.062(8) 0.070(9) 0.108(12) -0.014(9) -0.035(7) -0.024(6)
C34 0.076(9) 0.098(11) 0.083(11) -0.010(9) -0.046(8) -0.010(8)
C35 0.043(6) 0.095(11) 0.099(11) 0.018(9) -0.008(6) 0.021(6)
C36 0.067(8) 0.059(9) 0.121(14) 0.031(9) 0.016(8) 0.008(7)
C37 0.058(8) 0.123(14) 0.138(15) 0.066(12) 0.029(8) 0.002(8)
C39 0.104(15) 0.19(2) 0.16(2) -0.004(19) -0.059(16) 0.019(15)
C40 0.112(15) 0.21(3) 0.106(17) 0.000(18) -0.039(13) -0.009(16)
C41 0.170(18) 0.23(3) 0.104(14) -0.043(16) -0.023(13) -0.125(19)
C43 0.075(10) 0.159(19) 0.107(13) -0.024(13) -0.054(9) -0.026(10)
C44 0.078(9) 0.042(8) 0.125(14) -0.029(8) -0.013(8) -0.008(6)
C45 0.083(10) 0.099(12) 0.083(11) 0.022(9) -0.020(8) 0.000(9)
C46 0.084(10) 0.113(14) 0.105(13) -0.015(11) 0.017(9) 0.001(9)
C47 0.124(14) 0.163(18) 0.072(12) -0.060(12) 0.002(10) -0.038(13)
C48 0.079(11) 0.132(16) 0.126(16) 0.014(13) 0.018(10) -0.002(10)
C49 0.152(19) 0.15(2) 0.119(17) 0.027(15) -0.049(15) 0.040(16)
C50 0.089(10) 0.069(11) 0.21(2) 0.042(12) -0.027(12) -0.022(8)
C51 0.117(14) 0.23(2) 0.152(17) 0.068(17) -0.067(13) -0.124(16)
C64 0.077(10) 0.086(12) 0.18(2) 0.009(12) -0.058(11) -0.019(8)
C71 0.194(19) 0.096(14) 0.24(3) 0.061(15) -0.085(18) -0.092(14)
C72 0.122(19) 0.29(3) 0.19(2) -0.10(2) 0.000(16) -0.07(2)
C73 0.26(2) 0.21(2) 0.145(18) 0.041(16) -0.123(17) -0.14(2)
C74 0.34(3) 0.070(15) 0.24(3) 0.047(16) -0.15(3) -0.069(19)
C75 0.22(3) 0.35(4) 0.078(16) 0.08(2) 0.001(16) -0.14(3)
C76 0.19(2) 0.36(5) 0.058(14) 0.03(2) -0.027(14) -0.11(2)
C77 0.16(2) 0.29(3) 0.16(2) -0.06(2) 0.015(17) 0.08(2)
C79 0.123(15) 0.147(19) 0.117(16) -0.004(15) 0.004(12) -0.002(13)
C80 0.169(18) 0.099(14) 0.157(19) -0.066(13) -0.083(15) 0.031(12)
C81 0.125(15) 0.130(18) 0.155(18) -0.035(15) -0.054(13) -0.018(13)
C82 0.175(19) 0.16(2) 0.147(17) -0.060(15) -0.042(14) -0.066(17)
C83 0.18(2) 0.19(2) 0.117(19) -0.046(18) -0.041(17) 0.014(18)
C84 0.22(2) 0.080(13) 0.19(2) -0.041(14) -0.073(19) 0.016(14)
C90 0.107(14) 0.133(18) 0.18(2) 0.036(15) -0.008(13) -0.022(13)
C95 0.49(7) 0.18(3) 0.16(3) -0.10(2) -0.23(4) 0.06(4)
C96 0.16(4) 0.96(13) 0.38(6) -0.33(8) -0.05(4) -0.15(6)
C97 0.30(3) 0.12(3) 0.61(6) -0.07(3) -0.20(4) -0.04(2)
F1 0.079(4) 0.093(5) 0.133(6) -0.004(4) -0.034(4) -0.029(4)
O1W 0.198(13) 0.092(9) 0.183(14) -0.005(9) -0.014(10) -0.030(9)
O2W 0.114(8) 0.158(11) 0.098(9) 0.011(8) -0.032(7) -0.016(8)
O3W 0.098(7) 0.064(6) 0.130(9) 0.003(6) 0.031(6) -0.008(5)
O4W 0.151(11) 0.252(18) 0.142(12) 0.048(12) -0.055(9) -0.020(11)
O5W 0.30(2) 0.32(3) 0.40(3) 0.08(2) -0.20(2) -0.09(2)
O6W 0.229(18) 0.27(2) 0.177(16) 0.032(15) -0.079(14) -0.068(16)
P1 0.0463(18) 0.076(3) 0.109(3) -0.013(2) -0.0016(18) -0.0193(17)
F11 0.106(8) 0.090(8) 0.48(2) -0.056(10) 0.067(10) -0.024(6)
F12 0.123(7) 0.171(10) 0.143(9) -0.042(7) 0.045(6) -0.071(7)
F13 0.138(8) 0.176(11) 0.216(12) 0.049(9) -0.097(8) -0.052(8)
F14 0.117(8) 0.251(14) 0.159(10) -0.035(9) -0.035(7) -0.084(8)
F15 0.121(7) 0.137(9) 0.157(10) 0.032(8) 0.022(7) -0.036(6)
F16 0.089(6) 0.103(8) 0.236(13) 0.007(8) 0.004(7) -0.016(5)
P2 0.141(4) 0.096(3) 0.058(3) -0.005(2) 0.007(2) -0.035(3)
F21 0.222(11) 0.155(10) 0.146(11) 0.006(8) 0.000(9) -0.102(9)
F22 0.143(9) 0.233(14) 0.180(12) -0.080(10) -0.004(8) -0.005(9)
F23 0.255(12) 0.121(8) 0.083(7) 0.003(6) -0.056(7) -0.056(8)
F24 0.231(12) 0.171(11) 0.109(9) 0.005(8) -0.054(8) -0.005(9)
F25 0.185(10) 0.138(9) 0.125(9) -0.033(7) -0.019(8) 0.013(8)
F26 0.280(14) 0.240(14) 0.125(10) -0.030(9) 0.021(9) -0.183(12)
P3 0.224(8) 0.171(8) 0.110(6) 0.019(5) 0.006(6) -0.018(6)
F31 0.253(16) 0.245(17) 0.185(14) 0.043(12) 0.018(13) -0.019(13)
F32 0.255(17) 0.34(2) 0.147(13) 0.037(13) 0.038(12) -0.026(15)
F33 0.302(18) 0.165(15) 0.250(19) 0.055(13) -0.005(15) 0.024(13)
F35 0.56(3) 0.173(16) 0.172(17) 0.020(13) 0.019(18) -0.025(17)
F34 0.29(2) 0.26(2) 0.28(2) -0.047(16) -0.137(17) 0.004(16)
F36 0.45(3) 0.52(4) 0.22(2) 0.03(2) -0.17(2) -0.25(3)

loop_
_atom_type_symbol
_atom_type_description
_atom_type_scat_dispersion_real
_atom_type_scat_dispersion_imag
_atom_type_scat_source
C C 0.0033 0.0016 'International Tables Vol C Tables 4.2.6.8 and 6.1.1.4'
H H 0.0000 0.0000 'International Tables Vol C Tables 4.2.6.8 and 6.1.1.4'
Cu Cu 0.3201 1.2651 'International Tables Vol C Tables 4.2.6.8 and 6.1.1.4'
F F 0.0171 0.0103 'International Tables Vol C Tables 4.2.6.8 and 6.1.1.4'
N N 0.0061 0.0033 'International Tables Vol C Tables 4.2.6.8 and 6.1.1.4'
O O 0.0106 0.0060 'International Tables Vol C Tables 4.2.6.8 and 6.1.1.4'
P P 0.1023 0.0942 'International Tables Vol C Tables 4.2.6.8 and 6.1.1.4'

loop_
_geom_angle_atom_site_label_1
_geom_angle_atom_site_label_2
_geom_angle_atom_site_label_3
_geom_angle
_geom_angle_site_symmetry_1
_geom_angle_site_symmetry_3
_geom_angle_publ_flag
N2 Cu1 O1 165.9(4) . . ?
N2 Cu1 N1 105.1(3) . . ?
O1 Cu1 N1 82.5(3) . . ?
N2 Cu1 O4 82.7(4) . . ?
O1 Cu1 O4 86.9(3) . . ?
N1 Cu1 O4 162.7(3) . . ?
N2 Cu1 F1 95.1(3) . . ?
O1 Cu1 F1 96.1(3) . . ?
N1 Cu1 F1 94.7(3) . . ?
O4 Cu1 F1 100.0(3) . . ?
N4 Cu2 O10 83.6(3) . . ?
N4 Cu2 O9 168.1(3) . . ?
O10 Cu2 O9 86.2(3) . . ?
N4 Cu2 N3 105.3(3) . . ?
O10 Cu2 N3 165.8(4) . . ?
O9 Cu2 N3 83.6(4) . . ?
N4 Cu2 O1W 94.2(5) . . ?
O10 Cu2 O1W 96.6(5) . . ?
O9 Cu2 O1W 93.1(5) . . ?
N3 Cu2 O1W 93.8(5) . . ?
O3 Cu3 N12 173.1(4) . . ?
O3 Cu3 N13 92.1(4) . . ?
N12 Cu3 N13 86.1(4) . . ?
O3 Cu3 N11 92.6(3) . . ?
N12 Cu3 N11 86.1(4) . . ?
N13 Cu3 N11 154.5(5) . . ?
O3 Cu3 O2 79.9(3) . . ?
N12 Cu3 O2 107.0(3) . . ?
N13 Cu3 O2 101.5(4) . . ?
N11 Cu3 O2 104.0(4) . . ?
O6 Cu4 N42 94.8(6) . . ?
O6 Cu4 N41 178.3(6) . . ?
N42 Cu4 N41 84.4(10) . . ?
O6 Cu4 N43 94.2(10) . . ?
N42 Cu4 N43 143.9(10) . . ?
N41 Cu4 N43 85.5(13) . . ?
O6 Cu4 O5 81.2(3) . . ?
N42 Cu4 O5 107.0(6) . . ?
N41 Cu4 O5 100.5(6) . . ?
N43 Cu4 O5 109.0(9) . . ?
O8 Cu5 N22 172.8(5) . . ?
O8 Cu5 N23 90.5(5) . . ?
N22 Cu5 N23 85.1(6) . . ?
O8 Cu5 N21 93.9(5) . . ?
N22 Cu5 N21 87.8(6) . . ?
N23 Cu5 N21 155.2(5) . . ?
O8 Cu5 O7 81.5(3) . . ?
N22 Cu5 O7 105.4(5) . . ?
N23 Cu5 O7 109.5(5) . . ?
N21 Cu5 O7 95.3(4) . . ?
O12 Cu6 N33 94.6(5) . . ?
O12 Cu6 N32 177.9(5) . . ?
N33 Cu6 N32 87.4(6) . . ?
O12 Cu6 N31 92.4(4) . . ?
N33 Cu6 N31 145.7(6) . . ?
N32 Cu6 N31 86.4(5) . . ?
O12 Cu6 O11 81.8(3) . . ?
N33 Cu6 O11 100.5(6) . . ?
N32 Cu6 O11 97.2(4) . . ?
N31 Cu6 O11 113.7(5) . . ?
C2 O1 Cu1 114.4(6) . . ?
C2 O2 Cu3 110.2(7) . . ?
C1 O3 Cu3 115.1(6) . . ?
C4 O4 Cu1 114.2(7) . . ?
C4 O5 Cu4 109.8(8) . . ?
C3 O6 Cu4 115.0(7) . . ?
C5 O7 Cu5 107.7(7) . . ?
C6 O8 Cu5 116.1(8) . . ?
C6 O9 Cu2 111.8(7) . . ?
C8 O10 Cu2 111.3(7) . . ?
C8 O11 Cu6 110.4(7) . . ?
C7 O12 Cu6 113.8(6) . . ?
C1 N1 C11 115.2(9) . . ?
C1 N1 Cu1 113.2(7) . . ?
C11 N1 Cu1 131.2(6) . . ?
C3 N2 C21 117.0(9) . . ?
C3 N2 Cu1 114.5(7) . . ?
C21 N2 Cu1 128.4(7) . . ?
C5 N3 C15 118.5(9) . . ?
C5 N3 Cu2 112.1(6) . . ?
C15 N3 Cu2 128.7(7) . . ?
C7 N4 C25 115.5(8) . . ?
C7 N4 Cu2 114.5(7) . . ?
C25 N4 Cu2 130.0(6) . . ?
C32 N11 C33 110.1(10) . . ?
C32 N11 C44 108.4(11) . . ?
C33 N11 C44 110.9(11) . . ?
C32 N11 Cu3 114.3(8) . . ?
C33 N11 Cu3 106.2(8) . . ?
C44 N11 Cu3 106.7(7) . . ?
C45 N12 C34 113.1(12) . . ?
C45 N12 C35 111.2(11) . . ?
C34 N12 C35 111.6(11) . . ?
C45 N12 Cu3 107.7(8) . . ?
C34 N12 Cu3 104.5(7) . . ?
C35 N12 Cu3 108.3(8) . . ?
C71 N13 C36 109.4(14) . . ?
C71 N13 C37 112.5(15) . . ?
C36 N13 C37 108.2(12) . . ?
C71 N13 Cu3 113.9(11) . . ?
C36 N13 Cu3 107.1(8) . . ?
C37 N13 Cu3 105.4(9) . . ?
C46 N21 C39 108.4(15) . . ?
C46 N21 C90 106.1(16) . . ?
C39 N21 C90 111.4(17) . . ?
C46 N21 Cu5 117.8(10) . . ?
C39 N21 Cu5 104.3(12) . . ?
C90 N21 Cu5 109.0(10) . . ?
C47 N22 C40 111.8(16) . . ?
C47 N22 C41 109.0(16) . . ?
C40 N22 C41 115.8(17) . . ?
C47 N22 Cu5 108.1(10) . . ?
C40 N22 Cu5 103.6(13) . . ?
C41 N22 Cu5 108.2(10) . . ?
C79 N23 C48 111.5(15) . . ?
C79 N23 C49 108.7(16) . . ?
C48 N23 C49 106.6(16) . . ?
C79 N23 Cu5 108.5(11) . . ?
C48 N23 Cu5 109.7(10) . . ?
C49 N23 Cu5 111.9(11) . . ?
C64 N31 C50 109.9(13) . . ?
C64 N31 C80 109.7(13) . . ?
C50 N31 C80 107.8(16) . . ?
C64 N31 Cu6 108.7(9) . . ?
C50 N31 Cu6 109.0(9) . . ?
C80 N31 Cu6 111.8(10) . . ?
C81 N32 C51 107.8(16) . . ?
C81 N32 C43 108.1(15) . . ?
C51 N32 C43 111.4(16) . . ?
C81 N32 Cu6 110.2(11) . . ?
C51 N32 Cu6 113.5(10) . . ?
C43 N32 Cu6 105.7(8) . . ?
C83 N33 C84 115.0(18) . . ?
C83 N33 C82 114.8(17) . . ?
C84 N33 C82 103.4(18) . . ?
C83 N33 Cu6 106.7(13) . . ?
C84 N33 Cu6 115.9(13) . . ?
C82 N33 Cu6 100.3(11) . . ?
C76 N41 C77 114(3) . . ?
C76 N41 C95 106(2) . . ?
C77 N41 C95 115(2) . . ?
C76 N41 Cu4 105.6(17) . . ?
C77 N41 Cu4 115.8(16) . . ?
C95 N41 Cu4 98(2) . . ?
C74 N42 C75 114(2) . . ?
C74 N42 C73 112(2) . . ?
C75 N42 C73 108.1(19) . . ?
C74 N42 Cu4 106.1(12) . . ?
C75 N42 Cu4 105.1(18) . . ?
C73 N42 Cu4 112.1(12) . . ?
C72 N43 C97 118(3) . . ?
C72 N43 C96 98(3) . . ?
C97 N43 C96 125(4) . . ?
C72 N43 Cu4 118(2) . . ?
C97 N43 Cu4 103.1(18) . . ?
C96 N43 Cu4 93(2) . . ?
O3 C1 N1 128.0(9) . . ?
O3 C1 C2 118.1(9) . . ?
N1 C1 C2 113.9(10) . . ?
O2 C2 O1 127.6(9) . . ?
O2 C2 C1 116.5(11) . . ?
O1 C2 C1 115.9(9) . . ?
O6 C3 N2 130.4(10) . . ?
O6 C3 C4 116.2(11) . . ?
N2 C3 C4 113.3(11) . . ?
O5 C4 O4 127.3(11) . . ?
O5 C4 C3 117.5(11) . . ?
O4 C4 C3 115.2(11) . . ?
O7 C5 N3 128.3(9) . . ?
O7 C5 C6 118.3(11) . . ?
N3 C5 C6 112.9(10) . . ?
O8 C6 O9 126.1(10) . . ?
O8 C6 C5 116.3(12) . . ?
O9 C6 C5 117.5(12) . . ?
O12 C7 N4 129.1(9) . . ?
O12 C7 C8 120.3(9) . . ?
N4 C7 C8 110.5(10) . . ?
O10 C8 O11 127.1(10) . . ?
O10 C8 C7 119.4(10) . . ?
O11 C8 C7 113.5(12) . . ?
C12 C11 C16 120.5(9) . . ?
C12 C11 N1 121.3(8) . . ?
C16 C11 N1 118.2(9) . . ?
C11 C12 C13 120.9(10) . . ?
C12 C13 C14 117.9(11) . . ?
C15 C14 C13 120.4(9) . . ?
C14 C15 C16 120.9(9) . . ?
C14 C15 N3 121.7(9) . . ?
C16 C15 N3 117.2(10) . . ?
C15 C16 C11 119.3(10) . . ?
C22 C21 C26 120.9(9) . . ?
C22 C21 N2 122.1(9) . . ?
C26 C21 N2 116.8(10) . . ?
C21 C22 C23 121.0(10) . . ?
C22 C23 C24 119.5(10) . . ?
C25 C24 C23 119.3(9) . . ?
C24 C25 C26 121.1(9) . . ?
C24 C25 N4 119.7(9) . . ?
C26 C25 N4 119.1(10) . . ?
C25 C26 C21 118.1(10) . . ?
C34 C33 N11 109.2(11) . . ?
C33 C34 N12 110.1(11) . . ?
N13 C36 C45 108.7(11) . . ?
C40 C39 N21 110.0(18) . . ?
C39 C40 N22 109.3(18) . . ?
N32 C43 C64 111.9(13) . . ?
N12 C45 C36 109.3(12) . . ?
N22 C47 C79 105.6(15) . . ?
N31 C64 C43 108.8(13) . . ?
C76 C75 N42 108(2) . . ?
N41 C76 C75 107(2) . . ?
N23 C79 C47 108.5(17) . . ?
N32 C81 C82 108.5(17) . . ?
C81 C82 N33 108.2(18) . . ?
C96 C95 N41 115(5) . . ?
C95 C96 N43 97(7) . . ?
F11 P1 F12 94.1(8) . . ?
F11 P1 F15 86.8(8) . . ?
F12 P1 F15 177.9(7) . . ?
F11 P1 F13 92.9(9) . . ?
F12 P1 F13 88.3(7) . . ?
F15 P1 F13 93.6(7) . . ?
F11 P1 F16 178.0(8) . . ?
F12 P1 F16 87.9(7) . . ?
F15 P1 F16 91.2(6) . . ?
F13 P1 F16 86.9(7) . . ?
F11 P1 F14 92.4(9) . . ?
F12 P1 F14 93.2(7) . . ?
F15 P1 F14 84.9(7) . . ?
F13 P1 F14 174.4(8) . . ?
F16 P1 F14 87.7(7) . . ?
F22 P2 F24 95.4(8) . . ?
F22 P2 F21 88.6(9) . . ?
F24 P2 F21 90.8(8) . . ?
F22 P2 F23 86.2(8) . . ?
F24 P2 F23 177.5(8) . . ?
F21 P2 F23 87.4(8) . . ?
F22 P2 F25 175.5(8) . . ?
F24 P2 F25 89.0(7) . . ?
F21 P2 F25 90.2(8) . . ?
F23 P2 F25 89.4(7) . . ?
F22 P2 F26 86.5(9) . . ?
F24 P2 F26 86.4(9) . . ?
F21 P2 F26 174.1(10) . . ?
F23 P2 F26 95.6(8) . . ?
F25 P2 F26 95.0(9) . . ?
F36 P3 F32 102.1(17) . . ?
F36 P3 F33 94.5(17) . . ?
F32 P3 F33 89.0(12) . . ?
F36 P3 F31 83.9(13) . . ?
F32 P3 F31 173.8(16) . . ?
F33 P3 F31 88.9(11) . . ?
F36 P3 F35 90.9(18) . . ?
F32 P3 F35 89.7(13) . . ?
F33 P3 F35 174.5(16) . . ?
F31 P3 F35 91.8(12) . . ?
F36 P3 F34 176.1(17) . . ?
F32 P3 F34 74.2(13) . . ?
F33 P3 F34 86.4(13) . . ?
F31 P3 F34 99.9(15) . . ?
F35 P3 F34 88.1(14) . . ?

loop_
_geom_bond_atom_site_label_1
_geom_bond_atom_site_label_2
_geom_bond_distance
_geom_bond_site_symmetry_2
_geom_bond_publ_flag
Cu1 N2 1.968(8) . ?
Cu1 O1 1.973(7) . ?
Cu1 N1 1.990(9) . ?
Cu1 O4 1.999(8) . ?
Cu1 F1 2.264(7) . ?
Cu2 N4 1.950(8) . ?
Cu2 O10 1.984(7) . ?
Cu2 O9 1.979(8) . ?
Cu2 N3 1.988(8) . ?
Cu2 O1W 2.397(14) . ?
Cu3 O3 1.986(6) . ?
Cu3 N12 2.019(9) . ?
Cu3 N13 2.037(10) . ?
Cu3 N11 2.037(10) . ?
Cu3 O2 2.206(8) . ?
Cu4 O6 1.972(8) . ?
Cu4 N42 2.010(18) . ?
Cu4 N41 2.013(17) . ?
Cu4 N43 2.02(2) . ?
Cu4 O5 2.165(8) . ?
Cu5 O8 1.956(9) . ?
Cu5 N22 1.963(13) . ?
Cu5 N23 2.037(11) . ?
Cu5 N21 2.049(13) . ?
Cu5 O7 2.175(8) . ?
Cu6 O12 1.966(7) . ?
Cu6 N33 2.010(15) . ?
Cu6 N32 2.006(10) . ?
Cu6 N31 2.016(12) . ?
Cu6 O11 2.159(8) . ?
O1 C2 1.244(13) . ?
O2 C2 1.230(13) . ?
O3 C1 1.267(13) . ?
O4 C4 1.242(14) . ?
O5 C4 1.212(14) . ?
O6 C3 1.257(14) . ?
O7 C5 1.254(13) . ?
O8 C6 1.246(15) . ?
O9 C6 1.255(15) . ?
O10 C8 1.219(15) . ?
O11 C8 1.280(15) . ?
O12 C7 1.249(13) . ?
N1 C1 1.286(13) . ?
N1 C11 1.450(12) . ?
N2 C3 1.289(15) . ?
N2 C21 1.437(12) . ?
N3 C5 1.292(14) . ?
N3 C15 1.430(12) . ?
N4 C7 1.305(12) . ?
N4 C25 1.440(12) . ?
N11 C32 1.454(17) . ?
N11 C33 1.475(15) . ?
N11 C44 1.503(16) . ?
N12 C45 1.434(17) . ?
N12 C34 1.484(18) . ?
N12 C35 1.511(16) . ?
N13 C71 1.45(2) . ?
N13 C36 1.489(17) . ?
N13 C37 1.496(19) . ?
N21 C46 1.461(19) . ?
N21 C39 1.49(2) . ?
N21 C90 1.51(2) . ?
N22 C47 1.48(2) . ?
N22 C40 1.57(3) . ?
N22 C41 1.55(3) . ?
N23 C79 1.43(3) . ?
N23 C48 1.48(2) . ?
N23 C49 1.57(2) . ?
N31 C64 1.488(17) . ?
N31 C50 1.51(2) . ?
N31 C80 1.50(2) . ?
N32 C81 1.40(2) . ?
N32 C51 1.44(2) . ?
N32 C43 1.44(2) . ?
N33 C83 1.43(3) . ?
N33 C84 1.52(2) . ?
N33 C82 1.62(2) . ?
N41 C76 1.42(4) . ?
N41 C77 1.42(3) . ?
N41 C95 1.67(5) . ?
N42 C74 1.51(3) . ?
N42 C75 1.53(3) . ?
N42 C73 1.56(2) . ?
N43 C72 1.32(3) . ?
N43 C97 1.50(4) . ?
N43 C96 1.81(7) . ?
C1 C2 1.549(14) . ?
C3 C4 1.580(15) . ?
C5 C6 1.553(15) . ?
C7 C8 1.561(16) . ?
C11 C12 1.353(16) . ?
C11 C16 1.398(14) . ?
C12 C13 1.407(15) . ?
C13 C14 1.419(16) . ?
C14 C15 1.354(15) . ?
C15 C16 1.386(14) . ?
C21 C22 1.353(15) . ?
C21 C26 1.403(14) . ?
C22 C23 1.373(14) . ?
C23 C24 1.409(15) . ?
C24 C25 1.372(15) . ?
C25 C26 1.394(14) . ?
C33 C34 1.45(2) . ?
C36 C45 1.55(2) . ?
C39 C40 1.39(3) . ?
C43 C64 1.51(2) . ?
C47 C79 1.55(3) . ?
C75 C76 1.41(4) . ?
C81 C82 1.47(3) . ?
C95 C96 0.98(6) . ?
P1 F11 1.527(12) . ?
P1 F12 1.555(10) . ?
P1 F15 1.567(10) . ?
P1 F13 1.565(11) . ?
P1 F16 1.579(11) . ?
P1 F14 1.582(11) . ?
P2 F22 1.519(13) . ?
P2 F24 1.544(13) . ?
P2 F21 1.545(13) . ?
P2 F23 1.560(11) . ?
P2 F25 1.590(12) . ?
P2 F26 1.586(13) . ?
P3 F36 1.36(2) . ?
P3 F32 1.455(17) . ?
P3 F33 1.487(19) . ?
P3 F31 1.505(18) . ?
P3 F35 1.53(2) . ?
P3 F34 1.53(2) . ?
